data_7719119
loop_
_publ_author_name
'Saha, Priya'
'Tomita, Ryunosuke'
'Tsuneda, Takao'
'Jiang, Pingyu'
'Taketsugu, Tetsuya'
'Jin, Mingoo'
'Huang, Dennis Chung-Yang'

_publ_section_title
;
 Homoleptic copper(I)-bisphosphine complexes as photoredox catalysts.
;
_journal_issue 30
_journal_name_full 'Dalton transactions (Cambridge, England : 2003)'
_journal_page_first 11725
_journal_page_last 11731
_journal_paper_doi 10.1039/d5dt01099c
_journal_volume 54
_journal_year 2025
_chemical_formula_moiety 'C72 H56 Cu O2 P4, B F4'
_chemical_formula_sum 'C72 H56 B Cu F4 O2 P4'
_chemical_formula_weight 1227.39
_space_group_crystal_system orthorhombic
_space_group_IT_number 60
_space_group_name_Hall '-P 2n 2ab'
_space_group_name_H-M_alt 'P b c n'
_atom_sites_solution_hydrogens geom
_atom_sites_solution_primary dual
_audit_creation_date 2025-07-04
_audit_creation_method
;
Olex2 1.5
(compiled 2025.05.31 svn.r86d253d1 for OlexSys, GUI svn.r7254)
;
_audit_update_record
;
2025-07-04 deposited with the CCDC.	2025-07-07 downloaded from the CCDC.
;
_cell_angle_alpha 90
_cell_angle_beta 90
_cell_angle_gamma 90
_cell_formula_units_Z 8
_cell_length_a 20.13810(10)
_cell_length_b 24.51420(10)
_cell_length_c 24.82890(10)
_cell_measurement_reflns_used 80434
_cell_measurement_temperature 153
_cell_measurement_theta_max 76.2400
_cell_measurement_theta_min 2.5190
_cell_volume 12257.27(9)
_computing_cell_refinement 'CrysAlisPro 1.171.40.69a (Rigaku OD, 2020)'
_computing_data_collection 'CrysAlisPro 1.171.40.69a (Rigaku OD, 2020)'
_computing_data_reduction 'CrysAlisPro 1.171.40.69a (Rigaku OD, 2020)'
_computing_molecular_graphics 'Olex2 1.5 (Dolomanov et al., 2009)'
_computing_publication_material 'Olex2 1.5 (Dolomanov et al., 2009)'
_computing_structure_refinement 'SHELXL 2018/3 (Sheldrick, 2015)'
_computing_structure_solution 'SHELXT 2018/2 (Sheldrick, 2018)'
_diffrn_ambient_temperature 153
_diffrn_detector 'Hybrid Pixel Array Detector'
_diffrn_detector_area_resol_mean 10.0000
_diffrn_detector_type HyPix
_diffrn_measured_fraction_theta_full 0.999
_diffrn_measured_fraction_theta_max 0.988
_diffrn_measurement_details
;
List of Runs (angles in degrees, time in seconds):

  # Type    Start    End  Width  t~exp~   \w     \q     \k     \f   Frames
#--------------------------------------------------------------------------
  1  \w   -119.00 -67.00   0.50    0.21    --  -48.41-137.00  48.00  104
  2  \w   -120.00 -40.00   0.50    0.21    --  -48.41  -8.00 -86.00  160
  3  \w    -14.00  25.00   0.50    0.21    --  -48.41  19.00 120.00   78
  4  \w    -22.00  61.00   0.50    0.21    --   48.41 -57.00 120.00  166
  5  \w     31.00 120.00   0.50    0.21    --  102.75-137.00  48.00  178
  6  \w     31.00 111.00   0.50    0.21    --  102.75-125.00 -30.00  160
  7  \w     31.00 106.00   0.50    0.21    --  102.75 -99.00-150.00  150
  8  \w     31.00  69.00   0.50    0.21    --  102.75 -57.00 -90.00   76
  9  \w     31.00  69.00   0.50    0.21    --  102.75 -57.00-120.00   76
 10  \w     31.00 106.00   0.50    0.21    --  102.75 -99.00-180.00  150
 11  \w     31.00  69.00   0.50    0.21    --  102.75 -57.00 -60.00   76
 12  \w     95.00 174.00   0.50    0.21    --  102.75  37.00 -60.00  158
 13  \w     90.00 174.00   0.50    0.21    --  102.75  57.00 -60.00  168
 14  \w     41.00  79.00   0.50    0.21    --   48.41  37.00-150.00   76
 15  \w     31.00 106.00   0.50    0.21    --  102.75 -99.00  90.00  150
 16  \w     36.00 119.00   0.50    0.21    --   48.41  57.00 120.00  166
 17  \w    -23.00  41.00   0.50    0.21    --   48.41 -37.00 150.00  128
 18  \w   -164.00 -56.00   0.50    0.21    -- -102.00-152.00 -31.00  216
 19  \w   -171.00 -93.00   0.50    0.21    -- -102.00  -8.00 -86.00  156
;
_diffrn_measurement_device 'four-circle diffractometer'
_diffrn_measurement_device_type 'XtaLAB Synergy R, DW system, HyPix'
_diffrn_measurement_method '\w scans'
_diffrn_orient_matrix_type 'CrysAlisPro convention (1999,Acta A55,543-557)'
_diffrn_orient_matrix_UB_11 0.0748027000
_diffrn_orient_matrix_UB_12 0.0111568000
_diffrn_orient_matrix_UB_13 -0.0069355000
_diffrn_orient_matrix_UB_21 -0.0136900000
_diffrn_orient_matrix_UB_22 0.0618339000
_diffrn_orient_matrix_UB_23 -0.0000569000
_diffrn_orient_matrix_UB_31 0.0083714000
_diffrn_orient_matrix_UB_32 0.0012829000
_diffrn_orient_matrix_UB_33 0.0616526000
_diffrn_radiation_monochromator mirror
_diffrn_radiation_probe x-ray
_diffrn_radiation_type 'Cu K\a'
_diffrn_radiation_wavelength 1.54184
_diffrn_reflns_av_R_equivalents 0.0309
_diffrn_reflns_av_unetI/netI 0.0153
_diffrn_reflns_Laue_measured_fraction_full 0.999
_diffrn_reflns_Laue_measured_fraction_max 0.988
_diffrn_reflns_limit_h_max 25
_diffrn_reflns_limit_h_min -24
_diffrn_reflns_limit_k_max 30
_diffrn_reflns_limit_k_min -30
_diffrn_reflns_limit_l_max 30
_diffrn_reflns_limit_l_min -21
_diffrn_reflns_number 113586
_diffrn_reflns_point_group_measured_fraction_full 0.999
_diffrn_reflns_point_group_measured_fraction_max 0.988
_diffrn_reflns_theta_full 67.684
_diffrn_reflns_theta_max 76.333
_diffrn_reflns_theta_min 2.840
_diffrn_source 'Rotating-anode X-ray tube'
_diffrn_source_type 'Rigaku (Cu) X-ray Source'
_exptl_absorpt_coefficient_mu 1.967
_exptl_absorpt_correction_T_max 1.00000
_exptl_absorpt_correction_T_min 0.83342
_exptl_absorpt_correction_type multi-scan
_exptl_absorpt_process_details
;
CrysAlisPro 1.171.40.69a (Rigaku Oxford Diffraction, 2020)
Empirical absorption correction using spherical harmonics,
 implemented in SCALE3 ABSPACK scaling algorithm.
;
_exptl_crystal_colour 'clear colourless'
_exptl_crystal_colour_lustre clear
_exptl_crystal_colour_primary colourless
_exptl_crystal_density_diffrn 1.330
_exptl_crystal_description block
_exptl_crystal_F_000 5072
_exptl_crystal_size_max 0.12
_exptl_crystal_size_mid 0.12
_exptl_crystal_size_min 0.07
_refine_diff_density_max 0.426
_refine_diff_density_min -0.419
_refine_diff_density_rms 0.044
_refine_ls_extinction_method none
_refine_ls_goodness_of_fit_ref 1.026
_refine_ls_hydrogen_treatment constr
_refine_ls_matrix_type full
_refine_ls_number_parameters 802
_refine_ls_number_reflns 12704
_refine_ls_number_restraints 173
_refine_ls_restrained_S_all 1.032
_refine_ls_R_factor_all 0.0349
_refine_ls_R_factor_gt 0.0323
_refine_ls_shift/su_max 0.001
_refine_ls_shift/su_mean 0.000
_refine_ls_structure_factor_coef Fsqd
_refine_ls_weighting_details 'w=1/[\s^2^(Fo^2^)+(0.0432P)^2^+6.5316P] where P=(Fo^2^+2Fc^2^)/3'
_refine_ls_weighting_scheme calc
_refine_ls_wR_factor_gt 0.0840
_refine_ls_wR_factor_ref 0.0856
_reflns_Friedel_coverage 0.000
_reflns_number_gt 11694
_reflns_number_total 12704
_reflns_threshold_expression 'I > 2\s(I)'
_cod_data_source_file d5dt01099c2.cif
_cod_data_source_block CuDPEphos2BF4
_cod_depositor_comments 'Adding full bibliography for 7719116--7719120.cif.'
_cod_database_code 7719119
_shelx_shelxl_version_number 2018/3
_chemical_oxdiff_formula 'Cu C H P O B F'
_shelx_space_group_comment
;
The symmetry employed for this shelxl refinement is uniquely defined
by the following loop, which should always be used as a source of
symmetry information in preference to the above space-group names.
They are only intended as comments.
;
_shelx_estimated_absorpt_t_max 0.875
_shelx_estimated_absorpt_t_min 0.798
_olex2_refinement_description
;
1. Restrained distances
 B1-F1 = B1-F2 = B1-F7 = B1-F8
 1.42 with sigma of 0.02
 B2-F3 = B2-F4 = B2-F5 = B2-F6
 1.42 with sigma of 0.02
 F1-F2 \\sim F2-F7 \\sim F7-F8 \\sim F8-F1 \\sim F2-F8 \\sim F1-F7
 with sigma of 0.04
 B2-F3 \\sim B2-F4 \\sim B2-F5 \\sim B2-F6
 with sigma of 0.02
 F3-F4 \\sim F4-F5 \\sim F5-F6 \\sim F6-F3 \\sim F4-F6 \\sim F3-F5
 with sigma of 0.04
 F1-F2 \\sim F1-F7 \\sim F1-F8 \\sim F2-F7 \\sim F2-F8 \\sim F7-F8
 with sigma of 0.02
 B1-F1 \\sim B1-F2 \\sim B1-F7 \\sim B1-F8
 with sigma of 0.01
2. Uiso/Uaniso restraints and constraints
B1 \\sim F1 \\sim F2 \\sim F7 \\sim F8: within 2A with sigma of 0.04 and sigma
for terminal atoms of 0.08 within 2A
B2 \\sim F3 \\sim F4 \\sim F5 \\sim F6: within 2A with sigma of 0.04 and sigma
for terminal atoms of 0.08 within 2A
3. Rigid body (RIGU) restrains
 B1, F1, F2, F7, F8
 with sigma for 1-2 distances of 0.004 and sigma for 1-3 distances of 0.004
 B2, F3, F4, F5, F6
 with sigma for 1-2 distances of 0.004 and sigma for 1-3 distances of 0.004
4. Others
 Fixed Sof: B2(0.5) F3(0.5) F4(0.5) F5(0.5) F6(0.5) B1(0.5) F1(0.5) F2(0.5)
 F7(0.5) F8(0.5)
5.a Aromatic/amide H refined with riding coordinates:
 C59(H59), C34(H34), C7(H7), C53(H53), C49(H49), C58(H58), C46(H46), C33(H33),
 C55(H55), C6(H6), C52(H52), C30(H30), C14(H14), C27(H27), C57(H57), C32(H32),
 C50(H50), C45(H45), C56(H56), C64(H64), C43(H43), C65(H65), C44(H44), C20(H20),
  C5(H5), C51(H51), C62(H62), C26(H26), C31(H31), C40(H40), C10(H10), C79(H79),
 C12(H12), C63(H63), C25(H25), C16(H16), C24(H24), C36(H36), C13(H13), C4(H4),
 C19(H19), C11(H11), C39(H39), C38(H38), C37(H37), C73(H73), C18(H18), C78(H78),
  C17(H17), C77(H77), C75(H75), C72(H72), C69(H69), C76(H76), C71(H71), C70(H70)
;
_olex2_submission_special_instructions 'No special instructions were received'
_oxdiff_exptl_absorpt_empirical_details
;
Empirical correction (ABSPACK) includes:
- Absorption correction using spherical harmonics
- Frame scaling
;
_oxdiff_exptl_absorpt_empirical_full_max 1.199
_oxdiff_exptl_absorpt_empirical_full_min 0.828

loop_
_space_group_symop_operation_xyz
'x, y, z'
'-x+1/2, -y+1/2, z+1/2'
'-x, y, -z+1/2'
'x+1/2, -y+1/2, -z'
'-x, -y, -z'
'x-1/2, y-1/2, -z-1/2'
'x, -y, z-1/2'
'-x-1/2, y-1/2, z'

loop_
_atom_site_label
_atom_site_type_symbol
_atom_site_fract_x
_atom_site_fract_y
_atom_site_fract_z
_atom_site_U_iso_or_equiv
_atom_site_adp_type
_atom_site_occupancy
_atom_site_site_symmetry_order
_atom_site_calc_flag
_atom_site_refinement_flags_posn
_atom_site_refinement_flags_adp
_atom_site_refinement_flags_occupancy
_atom_site_disorder_assembly
_atom_site_disorder_group
Cu1 Cu 0.28144(2) 0.36890(2) 0.43935(2) 0.02185(6) Uani 1 1 d . . . . .
P8 P 0.29455(2) 0.27687(2) 0.44012(2) 0.02139(8) Uani 1 1 d . . . . .
P47 P 0.36556(2) 0.42642(2) 0.46108(2) 0.02006(8) Uani 1 1 d . . . . .
P67 P 0.17896(2) 0.40816(2) 0.44297(2) 0.02436(8) Uani 1 1 d . . . . .
P28 P 0.27257(2) 0.40874(2) 0.28453(2) 0.02523(8) Uani 1 1 d . . . . .
O60 O 0.27394(5) 0.49740(4) 0.41048(4) 0.0243(2) Uani 1 1 d . . . . .
O1 O 0.28772(6) 0.29898(4) 0.32864(4) 0.0363(3) Uani 1 1 d . . . . .
C41 C 0.33952(7) 0.49203(5) 0.48813(5) 0.0224(3) Uani 1 1 d . . . . .
C59 C 0.42898(7) 0.40394(6) 0.36477(6) 0.0253(3) Uani 1 1 d . . . . .
H59 H 0.404979 0.370596 0.365845 0.030 Uiso 1 1 calc R U . . .
C48 C 0.42221(7) 0.39992(6) 0.51203(6) 0.0242(3) Uani 1 1 d . . . . .
C54 C 0.41978(7) 0.44289(6) 0.40504(5) 0.0218(3) Uani 1 1 d . . . . .
C2 C 0.24522(7) 0.23767(5) 0.39242(6) 0.0235(3) Uani 1 1 d . . . . .
C42 C 0.29039(7) 0.52021(6) 0.45974(6) 0.0234(3) Uani 1 1 d . . . . .
C34 C 0.34736(7) 0.50253(6) 0.28118(6) 0.0267(3) Uani 1 1 d . . . . .
H34 H 0.356729 0.493115 0.317509 0.032 Uiso 1 1 calc R U . . .
C22 C 0.32364(7) 0.35349(6) 0.25550(6) 0.0254(3) Uani 1 1 d . . . . .
C61 C 0.16057(7) 0.46850(6) 0.40240(6) 0.0272(3) Uani 1 1 d . . . . .
C66 C 0.20991(7) 0.50647(6) 0.39057(6) 0.0255(3) Uani 1 1 d . . . . .
C7 C 0.20603(7) 0.19246(6) 0.40543(6) 0.0276(3) Uani 1 1 d . . . . .
H7 H 0.200772 0.182022 0.442031 0.033 Uiso 1 1 calc R U . . .
C53 C 0.49091(7) 0.39916(6) 0.50484(6) 0.0288(3) Uani 1 1 d . . . . .
H53 H 0.510010 0.416470 0.474318 0.035 Uiso 1 1 calc R U . . .
C9 C 0.37705(7) 0.24752(6) 0.42879(6) 0.0243(3) Uani 1 1 d . . . . .
C49 C 0.39522(8) 0.37438(6) 0.55734(6) 0.0295(3) Uani 1 1 d . . . . .
H49 H 0.348479 0.374270 0.562529 0.035 Uiso 1 1 calc R U . . .
C29 C 0.30563(7) 0.46940(6) 0.25074(6) 0.0259(3) Uani 1 1 d . . . . .
C15 C 0.27121(7) 0.25109(6) 0.50656(6) 0.0250(3) Uani 1 1 d . . . . .
C58 C 0.47331(8) 0.41403(7) 0.32311(6) 0.0308(3) Uani 1 1 d . . . . .
H58 H 0.479728 0.387408 0.295800 0.037 Uiso 1 1 calc R U . . .
C23 C 0.32581(8) 0.30341(6) 0.28191(6) 0.0294(3) Uani 1 1 d . . . . .
C46 C 0.36226(8) 0.51408(6) 0.53654(6) 0.0279(3) Uani 1 1 d . . . . .
H46 H 0.396202 0.495953 0.556186 0.033 Uiso 1 1 calc R U . . .
C3 C 0.25161(8) 0.25181(6) 0.33844(6) 0.0285(3) Uani 1 1 d . . . . .
C33 C 0.37551(8) 0.54921(6) 0.25908(7) 0.0336(3) Uani 1 1 d . . . . .
H33 H 0.404771 0.571023 0.279984 0.040 Uiso 1 1 calc R U . . .
C35 C 0.19270(7) 0.40005(6) 0.24978(6) 0.0295(3) Uani 1 1 d . . . . .
C55 C 0.45386(7) 0.49225(6) 0.40220(6) 0.0274(3) Uani 1 1 d . . . . .
H55 H 0.447005 0.519246 0.429082 0.033 Uiso 1 1 calc R U . . .
C6 C 0.17484(8) 0.16281(6) 0.36522(7) 0.0336(3) Uani 1 1 d . . . . .
H6 H 0.148066 0.132286 0.374380 0.040 Uiso 1 1 calc R U . . .
C52 C 0.53150(8) 0.37320(7) 0.54211(7) 0.0353(4) Uani 1 1 d . . . . .
H52 H 0.578194 0.372471 0.536713 0.042 Uiso 1 1 calc R U . . .
C30 C 0.29146(8) 0.48463(7) 0.19767(6) 0.0332(3) Uani 1 1 d . . . . .
H30 H 0.262967 0.462598 0.176297 0.040 Uiso 1 1 calc R U . . .
C14 C 0.43276(8) 0.27826(6) 0.44103(6) 0.0310(3) Uani 1 1 d . . . . .
H14 H 0.427586 0.314251 0.454591 0.037 Uiso 1 1 calc R U . . .
C27 C 0.36504(8) 0.35934(7) 0.21053(6) 0.0311(3) Uani 1 1 d . . . . .
H27 H 0.365234 0.392900 0.191395 0.037 Uiso 1 1 calc R U . . .
C57 C 0.50827(7) 0.46270(7) 0.32113(6) 0.0325(3) Uani 1 1 d . . . . .
H57 H 0.539351 0.469035 0.293028 0.039 Uiso 1 1 calc R U . . .
C32 C 0.36091(9) 0.56384(6) 0.20675(7) 0.0382(4) Uani 1 1 d . . . . .
H32 H 0.379746 0.595956 0.191753 0.046 Uiso 1 1 calc R U . . .
C50 C 0.43603(9) 0.34921(7) 0.59477(6) 0.0354(4) Uani 1 1 d . . . . .
H50 H 0.417269 0.332476 0.625745 0.042 Uiso 1 1 calc R U . . .
C45 C 0.33552(9) 0.56242(7) 0.55617(6) 0.0358(4) Uani 1 1 d . . . . .
H45 H 0.351426 0.577358 0.589031 0.043 Uiso 1 1 calc R U . . .
C56 C 0.49777(8) 0.50213(7) 0.36026(6) 0.0326(3) Uani 1 1 d . . . . .
H56 H 0.520670 0.535951 0.358347 0.039 Uiso 1 1 calc R U . . .
C64 C 0.13518(9) 0.55998(7) 0.33760(7) 0.0368(4) Uani 1 1 d . . . . .
H64 H 0.126646 0.590716 0.315350 0.044 Uiso 1 1 calc R U . . .
C43 C 0.26275(8) 0.56793(6) 0.47946(6) 0.0321(3) Uani 1 1 d . . . . .
H43 H 0.228553 0.586072 0.460124 0.039 Uiso 1 1 calc R U . . .
C65 C 0.19863(8) 0.55104(6) 0.35764(6) 0.0319(3) Uani 1 1 d . . . . .
H65 H 0.233856 0.575219 0.348832 0.038 Uiso 1 1 calc R U . . .
C44 C 0.28580(9) 0.58881(7) 0.52793(7) 0.0376(4) Uani 1 1 d . . . . .
H44 H 0.267251 0.621539 0.541837 0.045 Uiso 1 1 calc R U . . .
C20 C 0.20574(8) 0.25560(7) 0.52458(6) 0.0319(3) Uani 1 1 d . . . . .
H20 H 0.172365 0.268820 0.500898 0.038 Uiso 1 1 calc R U . . .
C5 C 0.18253(9) 0.17745(7) 0.31193(7) 0.0378(4) Uani 1 1 d . . . . .
H5 H 0.161079 0.156869 0.284580 0.045 Uiso 1 1 calc R U . . .
C68 C 0.16046(8) 0.42912(7) 0.51173(7) 0.0369(4) Uani 1 1 d . . . . .
C51 C 0.50430(9) 0.34841(7) 0.58707(7) 0.0375(4) Uani 1 1 d . . . . .
H51 H 0.532260 0.330893 0.612583 0.045 Uiso 1 1 calc R U . . .
C62 C 0.09692(8) 0.47840(7) 0.38153(7) 0.0350(3) Uani 1 1 d . . . . .
H62 H 0.061958 0.453518 0.389027 0.042 Uiso 1 1 calc R U . . .
C26 C 0.40576(8) 0.31713(7) 0.19335(7) 0.0367(4) Uani 1 1 d . . . . .
H26 H 0.432900 0.321929 0.162418 0.044 Uiso 1 1 calc R U . . .
C31 C 0.31887(9) 0.53180(7) 0.17609(7) 0.0392(4) Uani 1 1 d . . . . .
H31 H 0.308708 0.542094 0.140132 0.047 Uiso 1 1 calc R U . . .
C40 C 0.16976(8) 0.34981(7) 0.23143(7) 0.0372(4) Uani 1 1 d . . . . .
H40 H 0.198034 0.318829 0.232952 0.045 Uiso 1 1 calc R U . . .
C74 C 0.11127(7) 0.36260(6) 0.42478(7) 0.0309(3) Uani 1 1 d . . . . .
C10 C 0.38576(8) 0.19469(7) 0.40931(8) 0.0391(4) Uani 1 1 d . . . . .
H10 H 0.348133 0.172817 0.401154 0.047 Uiso 1 1 calc R U . . .
C79 C 0.11619(9) 0.33565(7) 0.37579(8) 0.0383(4) Uani 1 1 d . . . . .
H79 H 0.154068 0.341210 0.353653 0.046 Uiso 1 1 calc R U . . .
C12 C 0.50430(8) 0.20502(7) 0.41375(7) 0.0384(4) Uani 1 1 d . . . . .
H12 H 0.547623 0.190713 0.408304 0.046 Uiso 1 1 calc R U . . .
C63 C 0.08437(8) 0.52412(7) 0.35005(7) 0.0388(4) Uani 1 1 d . . . . .
H63 H 0.040759 0.530779 0.337028 0.047 Uiso 1 1 calc R U . . .
C25 C 0.40715(9) 0.26819(7) 0.22088(7) 0.0392(4) Uani 1 1 d . . . . .
H25 H 0.435323 0.239491 0.209082 0.047 Uiso 1 1 calc R U . . .
C16 C 0.31877(8) 0.23153(8) 0.54206(7) 0.0389(4) Uani 1 1 d . . . . .
H16 H 0.363569 0.228291 0.530520 0.047 Uiso 1 1 calc R U . . .
C24 C 0.36718(9) 0.26117(7) 0.26585(7) 0.0391(4) Uani 1 1 d . . . . .
H24 H 0.368127 0.227872 0.285403 0.047 Uiso 1 1 calc R U . . .
C36 C 0.15013(8) 0.44468(7) 0.24724(8) 0.0383(4) Uani 1 1 d . . . . .
H36 H 0.164490 0.479005 0.260653 0.046 Uiso 1 1 calc R U . . .
C13 C 0.49602(8) 0.25713(7) 0.43372(8) 0.0379(4) Uani 1 1 d . . . . .
H13 H 0.533786 0.278592 0.442484 0.045 Uiso 1 1 calc R U . . .
C4 C 0.22123(9) 0.22187(7) 0.29804(7) 0.0380(4) Uani 1 1 d . . . . .
H4 H 0.226913 0.231715 0.261319 0.046 Uiso 1 1 calc R U . . .
C19 C 0.18914(8) 0.24094(7) 0.57672(7) 0.0377(4) Uani 1 1 d . . . . .
H19 H 0.144425 0.244118 0.588517 0.045 Uiso 1 1 calc R U . . .
C11 C 0.44922(9) 0.17389(7) 0.40177(8) 0.0444(4) Uani 1 1 d . . . . .
H11 H 0.454733 0.137924 0.388250 0.053 Uiso 1 1 calc R U . . .
C39 C 0.10567(9) 0.34454(8) 0.21084(7) 0.0433(4) Uani 1 1 d . . . . .
H39 H 0.090069 0.309842 0.199412 0.052 Uiso 1 1 calc R U . . .
C38 C 0.06480(9) 0.38960(9) 0.20701(8) 0.0448(4) Uani 1 1 d . . . . .
H38 H 0.021682 0.386214 0.191846 0.054 Uiso 1 1 calc R U . . .
C37 C 0.08692(9) 0.43977(8) 0.22536(8) 0.0445(4) Uani 1 1 d . . . . .
H37 H 0.058861 0.470828 0.222983 0.053 Uiso 1 1 calc R U . . .
C73 C 0.18437(10) 0.39631(9) 0.55335(7) 0.0447(4) Uani 1 1 d . . . . .
H73 H 0.212013 0.366031 0.545133 0.054 Uiso 1 1 calc R U . . .
C18 C 0.23709(9) 0.22172(8) 0.61178(7) 0.0424(4) Uani 1 1 d . . . . .
H18 H 0.225602 0.212090 0.647650 0.051 Uiso 1 1 calc R U . . .
C78 C 0.06623(10) 0.30064(7) 0.35890(9) 0.0511(5) Uani 1 1 d . . . . .
H78 H 0.069647 0.282447 0.325227 0.061 Uiso 1 1 calc R U . . .
C17 C 0.30184(9) 0.21665(9) 0.59414(8) 0.0492(5) Uani 1 1 d . . . . .
H17 H 0.334917 0.202911 0.617808 0.059 Uiso 1 1 calc R U . . .
C77 C 0.01149(11) 0.29244(9) 0.39140(10) 0.0621(7) Uani 1 1 d . . . . .
H77 H -0.022818 0.268432 0.380101 0.075 Uiso 1 1 calc R U . . .
C75 C 0.05582(9) 0.35431(11) 0.45744(9) 0.0557(6) Uani 1 1 d . . . . .
H75 H 0.051961 0.372621 0.491013 0.067 Uiso 1 1 calc R U . . .
C72 C 0.16834(13) 0.40729(11) 0.60646(8) 0.0638(6) Uani 1 1 d . . . . .
H72 H 0.183082 0.383600 0.634276 0.077 Uiso 1 1 calc R U . . .
C69 C 0.12365(13) 0.47554(11) 0.52464(9) 0.0664(7) Uani 1 1 d . . . . .
H69 H 0.108002 0.498906 0.496876 0.080 Uiso 1 1 calc R U . . .
C76 C 0.00641(12) 0.31898(12) 0.44023(10) 0.0734(8) Uani 1 1 d . . . . .
H76 H -0.031394 0.312983 0.462334 0.088 Uiso 1 1 calc R U . . .
C71 C 0.13091(16) 0.45270(14) 0.61894(10) 0.0860(9) Uani 1 1 d . . . . .
H71 H 0.119535 0.460096 0.655343 0.103 Uiso 1 1 calc R U . . .
C70 C 0.10989(17) 0.48755(14) 0.57839(12) 0.0935(10) Uani 1 1 d . . . . .
H70 H 0.086011 0.519741 0.587266 0.112 Uiso 1 1 calc R U . . .
B2 B 0.0058(5) 0.18505(13) 0.2487(5) 0.0315(11) Uani 0.5 1 d D U P A -1
F3 F 0.05952(18) 0.20736(19) 0.22343(17) 0.0713(12) Uani 0.5 1 d D U P A -1
F4 F -0.0334(5) 0.1627(3) 0.2103(3) 0.098(3) Uani 0.5 1 d D U P A -1
F5 F 0.0224(4) 0.1463(3) 0.2852(3) 0.079(2) Uani 0.5 1 d D U P A -1
F6 F -0.0312(3) 0.2232(2) 0.2750(3) 0.129(2) Uani 0.5 1 d D U P A -1
B1 B -0.0010(4) 0.62178(13) 0.2534(3) 0.0497(9) Uani 0.5 1 d D U P B -1
F1 F 0.0517(5) 0.6517(3) 0.2691(4) 0.098(3) Uani 0.5 1 d D U P B -1
F2 F -0.0377(4) 0.6489(3) 0.2166(3) 0.091(2) Uani 0.5 1 d D U P B -1
F7 F 0.0208(2) 0.57338(12) 0.23345(14) 0.1018(19) Uani 0.5 1 d D U P B -1
F8 F -0.0357(2) 0.6096(3) 0.29848(19) 0.1346(17) Uani 0.5 1 d D U P B -1

loop_
_atom_site_aniso_label
_atom_site_aniso_U_11
_atom_site_aniso_U_22
_atom_site_aniso_U_33
_atom_site_aniso_U_23
_atom_site_aniso_U_13
_atom_site_aniso_U_12
Cu1 0.01966(10) 0.01859(10) 0.02728(11) -0.00126(7) 0.00058(8) -0.00289(7)
P8 0.02008(16) 0.01810(16) 0.02600(17) 0.00044(12) -0.00003(13) -0.00193(13)
P47 0.01934(16) 0.01929(16) 0.02154(16) -0.00201(12) -0.00007(12) -0.00310(12)
P67 0.01888(16) 0.02628(18) 0.02791(18) -0.00045(14) 0.00099(13) -0.00166(13)
P28 0.02919(18) 0.02462(18) 0.02186(17) -0.00136(13) 0.00225(14) -0.00602(14)
O60 0.0232(5) 0.0235(5) 0.0260(5) -0.0046(4) -0.0027(4) 0.0001(4)
O1 0.0585(7) 0.0230(5) 0.0274(5) 0.0004(4) 0.0082(5) -0.0118(5)
C41 0.0237(6) 0.0207(6) 0.0227(6) -0.0012(5) 0.0034(5) -0.0046(5)
C59 0.0259(7) 0.0253(7) 0.0248(7) -0.0013(5) -0.0021(5) 0.0013(6)
C48 0.0283(7) 0.0204(6) 0.0241(7) -0.0034(5) -0.0029(5) -0.0016(5)
C54 0.0194(6) 0.0253(7) 0.0207(6) -0.0012(5) -0.0023(5) -0.0012(5)
C2 0.0228(6) 0.0189(6) 0.0289(7) 0.0005(5) -0.0016(5) 0.0001(5)
C42 0.0254(7) 0.0207(6) 0.0242(7) -0.0020(5) 0.0023(5) -0.0051(5)
C34 0.0262(7) 0.0229(7) 0.0309(7) -0.0010(6) 0.0019(6) 0.0020(6)
C22 0.0266(7) 0.0257(7) 0.0239(7) -0.0027(5) -0.0020(5) -0.0061(6)
C61 0.0243(7) 0.0255(7) 0.0318(7) -0.0033(6) -0.0004(6) 0.0031(6)
C66 0.0243(7) 0.0234(7) 0.0286(7) -0.0049(6) -0.0035(6) 0.0024(5)
C7 0.0251(7) 0.0230(7) 0.0348(8) 0.0012(6) 0.0001(6) -0.0032(6)
C53 0.0274(7) 0.0272(7) 0.0317(7) -0.0006(6) -0.0055(6) -0.0043(6)
C9 0.0225(7) 0.0233(7) 0.0271(7) -0.0005(5) 0.0012(5) 0.0001(5)
C49 0.0342(8) 0.0269(7) 0.0275(7) -0.0016(6) 0.0011(6) 0.0015(6)
C29 0.0261(7) 0.0251(7) 0.0265(7) 0.0005(6) 0.0029(6) 0.0002(6)
C15 0.0240(7) 0.0235(7) 0.0276(7) 0.0008(5) -0.0004(5) -0.0024(5)
C58 0.0315(8) 0.0373(8) 0.0236(7) -0.0030(6) 0.0013(6) 0.0061(6)
C23 0.0360(8) 0.0281(7) 0.0242(7) -0.0012(6) -0.0004(6) -0.0067(6)
C46 0.0333(8) 0.0260(7) 0.0244(7) -0.0020(5) -0.0014(6) -0.0042(6)
C3 0.0347(8) 0.0185(6) 0.0324(7) 0.0001(6) -0.0007(6) -0.0023(6)
C33 0.0309(8) 0.0217(7) 0.0482(9) -0.0034(6) 0.0065(7) -0.0001(6)
C35 0.0264(7) 0.0344(8) 0.0276(7) -0.0032(6) 0.0039(6) -0.0058(6)
C55 0.0265(7) 0.0300(7) 0.0258(7) -0.0034(6) 0.0000(6) -0.0081(6)
C6 0.0275(7) 0.0256(7) 0.0476(9) -0.0049(7) 0.0002(7) -0.0066(6)
C52 0.0307(8) 0.0325(8) 0.0426(9) -0.0007(7) -0.0118(7) -0.0018(6)
C30 0.0360(8) 0.0369(8) 0.0266(7) 0.0021(6) 0.0012(6) -0.0011(7)
C14 0.0271(7) 0.0259(7) 0.0399(8) -0.0047(6) 0.0046(6) -0.0021(6)
C27 0.0331(8) 0.0313(8) 0.0289(7) -0.0019(6) 0.0034(6) -0.0061(6)
C57 0.0245(7) 0.0468(9) 0.0261(7) 0.0046(6) 0.0036(6) -0.0014(7)
C32 0.0431(9) 0.0226(7) 0.0488(10) 0.0067(7) 0.0181(8) 0.0036(7)
C50 0.0512(10) 0.0280(8) 0.0269(7) 0.0012(6) -0.0019(7) 0.0019(7)
C45 0.0517(10) 0.0295(8) 0.0263(7) -0.0072(6) -0.0012(7) -0.0029(7)
C56 0.0272(7) 0.0396(8) 0.0310(8) 0.0023(6) -0.0001(6) -0.0120(6)
C64 0.0430(9) 0.0268(8) 0.0407(9) -0.0014(7) -0.0095(7) 0.0084(7)
C43 0.0389(8) 0.0239(7) 0.0336(8) -0.0017(6) -0.0008(7) 0.0033(6)
C65 0.0361(8) 0.0235(7) 0.0360(8) -0.0020(6) -0.0038(7) 0.0002(6)
C44 0.0535(10) 0.0244(7) 0.0350(8) -0.0085(6) 0.0032(7) 0.0041(7)
C20 0.0257(7) 0.0359(8) 0.0341(8) 0.0044(6) -0.0006(6) 0.0020(6)
C5 0.0402(9) 0.0303(8) 0.0429(9) -0.0097(7) -0.0102(7) -0.0046(7)
C68 0.0295(8) 0.0466(10) 0.0345(8) -0.0057(7) 0.0041(6) -0.0016(7)
C51 0.0459(9) 0.0301(8) 0.0365(8) -0.0003(7) -0.0158(7) 0.0027(7)
C62 0.0250(7) 0.0325(8) 0.0476(9) -0.0027(7) -0.0042(7) 0.0025(6)
C26 0.0323(8) 0.0410(9) 0.0369(8) -0.0091(7) 0.0061(7) -0.0063(7)
C31 0.0457(10) 0.0402(9) 0.0316(8) 0.0114(7) 0.0089(7) 0.0095(8)
C40 0.0339(8) 0.0371(9) 0.0405(9) -0.0088(7) 0.0004(7) -0.0053(7)
C74 0.0241(7) 0.0307(8) 0.0380(8) 0.0087(6) -0.0042(6) -0.0058(6)
C10 0.0280(8) 0.0289(8) 0.0605(11) -0.0143(8) -0.0063(7) 0.0016(6)
C79 0.0330(8) 0.0297(8) 0.0524(10) -0.0022(7) -0.0088(7) -0.0003(7)
C12 0.0268(8) 0.0419(9) 0.0463(9) -0.0077(8) 0.0053(7) 0.0060(7)
C63 0.0320(8) 0.0352(8) 0.0493(10) -0.0043(7) -0.0106(7) 0.0084(7)
C25 0.0361(9) 0.0359(9) 0.0457(9) -0.0103(7) 0.0002(7) 0.0028(7)
C16 0.0242(8) 0.0566(11) 0.0359(9) 0.0124(8) -0.0004(6) -0.0006(7)
C24 0.0494(10) 0.0290(8) 0.0388(9) -0.0005(7) -0.0025(8) 0.0015(7)
C36 0.0312(8) 0.0356(8) 0.0480(10) -0.0069(7) 0.0048(7) -0.0033(7)
C13 0.0225(7) 0.0353(8) 0.0558(10) -0.0060(7) 0.0051(7) -0.0035(6)
C4 0.0531(10) 0.0307(8) 0.0302(8) -0.0006(6) -0.0071(7) -0.0044(7)
C19 0.0300(8) 0.0457(10) 0.0373(9) 0.0022(7) 0.0070(7) -0.0017(7)
C11 0.0362(9) 0.0341(9) 0.0630(12) -0.0196(8) -0.0047(8) 0.0084(7)
C39 0.0367(9) 0.0498(11) 0.0434(9) -0.0143(8) -0.0005(7) -0.0111(8)
C38 0.0267(8) 0.0625(12) 0.0452(10) -0.0099(9) 0.0008(7) -0.0053(8)
C37 0.0296(8) 0.0480(10) 0.0559(11) -0.0017(9) 0.0032(8) 0.0030(8)
C73 0.0489(11) 0.0515(11) 0.0338(9) -0.0029(8) -0.0025(8) -0.0068(9)
C18 0.0400(9) 0.0578(11) 0.0294(8) 0.0079(8) 0.0018(7) -0.0096(8)
C78 0.0498(11) 0.0301(9) 0.0735(14) -0.0031(9) -0.0289(10) -0.0007(8)
C17 0.0342(9) 0.0772(14) 0.0363(9) 0.0186(9) -0.0057(7) -0.0022(9)
C77 0.0487(12) 0.0478(11) 0.0898(17) 0.0326(11) -0.0378(12) -0.0278(9)
C75 0.0345(10) 0.0875(16) 0.0451(10) 0.0124(10) -0.0006(8) -0.0258(10)
C72 0.0747(16) 0.0832(17) 0.0335(10) -0.0036(10) -0.0027(10) -0.0112(13)
C69 0.0753(16) 0.0728(15) 0.0512(12) -0.0093(11) 0.0127(11) 0.0296(13)
C76 0.0455(12) 0.108(2) 0.0669(15) 0.0334(14) -0.0130(10) -0.0455(13)
C71 0.100(2) 0.116(2) 0.0410(12) -0.0198(14) 0.0169(13) 0.0056(19)
C70 0.112(2) 0.102(2) 0.0665(17) -0.0235(16) 0.0267(17) 0.038(2)
B2 0.026(3) 0.0296(13) 0.0386(16) -0.002(3) -0.0090(18) 0.006(2)
F3 0.055(2) 0.084(3) 0.075(2) 0.0054(18) -0.0048(16) -0.0365(19)
F4 0.088(4) 0.171(7) 0.036(2) -0.001(3) -0.023(2) -0.064(5)
F5 0.077(3) 0.077(3) 0.082(4) 0.042(3) 0.022(3) 0.045(2)
F6 0.126(5) 0.064(3) 0.197(5) -0.038(3) 0.050(4) 0.037(3)
B1 0.069(2) 0.0314(14) 0.049(2) 0.008(4) -0.0300(18) -0.004(5)
F1 0.106(4) 0.057(3) 0.131(6) 0.036(3) -0.065(4) -0.043(3)
F2 0.142(6) 0.042(3) 0.088(3) 0.017(3) -0.087(4) -0.008(3)
F7 0.153(5) 0.0546(15) 0.098(4) -0.0344(17) -0.065(3) 0.035(2)
F8 0.099(3) 0.187(5) 0.118(4) 0.047(3) 0.020(3) -0.017(4)

loop_
_atom_type_symbol
_atom_type_description
_atom_type_scat_dispersion_real
_atom_type_scat_dispersion_imag
_atom_type_scat_source
C C 0.0181 0.0091 'International Tables Vol C Tables 4.2.6.8 and 6.1.1.4'
H H 0.0000 0.0000 'International Tables Vol C Tables 4.2.6.8 and 6.1.1.4'
B B 0.0090 0.0039 'International Tables Vol C Tables 4.2.6.8 and 6.1.1.4'
Cu Cu -1.9646 0.5888 'International Tables Vol C Tables 4.2.6.8 and 6.1.1.4'
F F 0.0727 0.0534 'International Tables Vol C Tables 4.2.6.8 and 6.1.1.4'
O O 0.0492 0.0322 'International Tables Vol C Tables 4.2.6.8 and 6.1.1.4'
P P 0.2955 0.4335 'International Tables Vol C Tables 4.2.6.8 and 6.1.1.4'

loop_
_geom_angle_atom_site_label_1
_geom_angle_atom_site_label_2
_geom_angle_atom_site_label_3
_geom_angle
_geom_angle_site_symmetry_1
_geom_angle_site_symmetry_3
_geom_angle_publ_flag
P8 Cu1 P67 121.625(15) . . y
P47 Cu1 P8 121.895(15) . . y
P47 Cu1 P67 113.845(15) . . y
C2 P8 Cu1 117.09(5) . . ?
C2 P8 C9 100.82(6) . . ?
C2 P8 C15 105.32(6) . . ?
C9 P8 Cu1 119.61(5) . . ?
C15 P8 Cu1 108.73(5) . . ?
C15 P8 C9 103.66(7) . . ?
C41 P47 Cu1 114.95(5) . . ?
C41 P47 C48 103.83(6) . . ?
C48 P47 Cu1 114.25(5) . . ?
C54 P47 Cu1 113.90(4) . . ?
C54 P47 C41 105.05(6) . . ?
C54 P47 C48 103.58(6) . . ?
C61 P67 Cu1 120.24(5) . . ?
C68 P67 Cu1 109.95(6) . . ?
C68 P67 C61 104.29(8) . . ?
C74 P67 Cu1 114.17(5) . . ?
C74 P67 C61 102.03(7) . . ?
C74 P67 C68 104.63(8) . . ?
C29 P28 C22 102.37(7) . . ?
C29 P28 C35 101.36(7) . . ?
C35 P28 C22 102.66(7) . . ?
C42 O60 C66 117.92(11) . . ?
C3 O1 C23 119.93(12) . . ?
C42 C41 P47 117.04(10) . . ?
C46 C41 P47 124.45(11) . . ?
C46 C41 C42 118.39(13) . . ?
C54 C59 H59 120.1 . . ?
C58 C59 H59 120.1 . . ?
C58 C59 C54 119.83(14) . . ?
C53 C48 P47 122.45(11) . . ?
C53 C48 C49 118.86(14) . . ?
C49 C48 P47 118.35(11) . . ?
C59 C54 P47 118.51(11) . . ?
C55 C54 P47 121.91(11) . . ?
C55 C54 C59 119.54(13) . . ?
C7 C2 P8 125.18(11) . . ?
C3 C2 P8 116.43(11) . . ?
C3 C2 C7 118.20(13) . . ?
O60 C42 C41 114.52(12) . . ?
C43 C42 O60 123.86(13) . . ?
C43 C42 C41 121.58(14) . . ?
C29 C34 H34 119.6 . . ?
C33 C34 H34 119.6 . . ?
C33 C34 C29 120.82(15) . . ?
C23 C22 P28 118.70(11) . . ?
C23 C22 C27 116.54(14) . . ?
C27 C22 P28 124.57(12) . . ?
C66 C61 P67 120.84(11) . . ?
C66 C61 C62 117.25(14) . . ?
C62 C61 P67 121.90(12) . . ?
C61 C66 O60 118.47(13) . . ?
C65 C66 O60 119.07(13) . . ?
C65 C66 C61 122.37(14) . . ?
C2 C7 H7 119.8 . . ?
C6 C7 C2 120.35(15) . . ?
C6 C7 H7 119.8 . . ?
C48 C53 H53 119.8 . . ?
C52 C53 C48 120.30(15) . . ?
C52 C53 H53 119.9 . . ?
C14 C9 P8 119.15(11) . . ?
C14 C9 C10 118.67(14) . . ?
C10 C9 P8 122.16(11) . . ?
C48 C49 H49 119.7 . . ?
C50 C49 C48 120.58(15) . . ?
C50 C49 H49 119.7 . . ?
C34 C29 P28 116.38(11) . . ?
C34 C29 C30 118.62(14) . . ?
C30 C29 P28 125.00(12) . . ?
C20 C15 P8 120.30(11) . . ?
C16 C15 P8 121.02(11) . . ?
C16 C15 C20 118.40(14) . . ?
C59 C58 H58 119.8 . . ?
C57 C58 C59 120.42(14) . . ?
C57 C58 H58 119.8 . . ?
C22 C23 O1 116.30(14) . . ?
C24 C23 O1 120.73(14) . . ?
C24 C23 C22 122.78(14) . . ?
C41 C46 H46 119.8 . . ?
C45 C46 C41 120.35(14) . . ?
C45 C46 H46 119.8 . . ?
O1 C3 C2 115.17(13) . . ?
C4 C3 O1 123.09(14) . . ?
C4 C3 C2 121.68(14) . . ?
C34 C33 H33 120.0 . . ?
C32 C33 C34 119.92(16) . . ?
C32 C33 H33 120.0 . . ?
C40 C35 P28 123.14(13) . . ?
C36 C35 P28 118.00(12) . . ?
C36 C35 C40 118.45(15) . . ?
C54 C55 H55 119.9 . . ?
C56 C55 C54 120.23(14) . . ?
C56 C55 H55 119.9 . . ?
C7 C6 H6 119.9 . . ?
C5 C6 C7 120.24(15) . . ?
C5 C6 H6 119.9 . . ?
C53 C52 H52 119.8 . . ?
C51 C52 C53 120.37(16) . . ?
C51 C52 H52 119.8 . . ?
C29 C30 H30 119.8 . . ?
C31 C30 C29 120.30(16) . . ?
C31 C30 H30 119.8 . . ?
C9 C14 H14 119.6 . . ?
C9 C14 C13 120.79(14) . . ?
C13 C14 H14 119.6 . . ?
C22 C27 H27 119.3 . . ?
C26 C27 C22 121.36(15) . . ?
C26 C27 H27 119.3 . . ?
C58 C57 H57 120.1 . . ?
C58 C57 C56 119.83(14) . . ?
C56 C57 H57 120.1 . . ?
C33 C32 H32 120.0 . . ?
C33 C32 C31 120.09(15) . . ?
C31 C32 H32 120.0 . . ?
C49 C50 H50 120.0 . . ?
C49 C50 C51 120.10(16) . . ?
C51 C50 H50 120.0 . . ?
C46 C45 H45 119.9 . . ?
C44 C45 C46 120.10(15) . . ?
C44 C45 H45 119.9 . . ?
C55 C56 H56 119.9 . . ?
C57 C56 C55 120.10(14) . . ?
C57 C56 H56 119.9 . . ?
C65 C64 H64 120.0 . . ?
C63 C64 H64 120.0 . . ?
C63 C64 C65 120.00(15) . . ?
C42 C43 H43 120.5 . . ?
C42 C43 C44 118.93(15) . . ?
C44 C43 H43 120.5 . . ?
C66 C65 C64 119.18(15) . . ?
C66 C65 H65 120.4 . . ?
C64 C65 H65 120.4 . . ?
C45 C44 C43 120.62(15) . . ?
C45 C44 H44 119.7 . . ?
C43 C44 H44 119.7 . . ?
C15 C20 H20 119.8 . . ?
C19 C20 C15 120.46(15) . . ?
C19 C20 H20 119.8 . . ?
C6 C5 H5 119.8 . . ?
C6 C5 C4 120.49(15) . . ?
C4 C5 H5 119.8 . . ?
C73 C68 P67 117.46(14) . . ?
C73 C68 C69 118.90(18) . . ?
C69 C68 P67 123.63(15) . . ?
C52 C51 C50 119.78(15) . . ?
C52 C51 H51 120.1 . . ?
C50 C51 H51 120.1 . . ?
C61 C62 H62 119.6 . . ?
C63 C62 C61 120.88(15) . . ?
C63 C62 H62 119.6 . . ?
C27 C26 H26 119.7 . . ?
C25 C26 C27 120.52(16) . . ?
C25 C26 H26 119.7 . . ?
C30 C31 H31 119.9 . . ?
C32 C31 C30 120.24(16) . . ?
C32 C31 H31 119.9 . . ?
C35 C40 H40 119.7 . . ?
C35 C40 C39 120.62(17) . . ?
C39 C40 H40 119.7 . . ?
C79 C74 P67 117.15(12) . . ?
C79 C74 C75 119.81(16) . . ?
C75 C74 P67 123.03(15) . . ?
C9 C10 H10 119.9 . . ?
C11 C10 C9 120.25(15) . . ?
C11 C10 H10 119.9 . . ?
C74 C79 H79 119.7 . . ?
C78 C79 C74 120.52(18) . . ?
C78 C79 H79 119.7 . . ?
C13 C12 H12 120.2 . . ?
C11 C12 H12 120.2 . . ?
C11 C12 C13 119.51(15) . . ?
C64 C63 C62 120.23(15) . . ?
C64 C63 H63 119.9 . . ?
C62 C63 H63 119.9 . . ?
C26 C25 H25 120.2 . . ?
C26 C25 C24 119.62(16) . . ?
C24 C25 H25 120.2 . . ?
C15 C16 H16 119.5 . . ?
C17 C16 C15 120.93(16) . . ?
C17 C16 H16 119.5 . . ?
C23 C24 H24 120.4 . . ?
C25 C24 C23 119.16(16) . . ?
C25 C24 H24 120.4 . . ?
C35 C36 H36 119.5 . . ?
C37 C36 C35 120.94(16) . . ?
C37 C36 H36 119.5 . . ?
C14 C13 H13 119.9 . . ?
C12 C13 C14 120.23(15) . . ?
C12 C13 H13 119.9 . . ?
C3 C4 H4 120.5 . . ?
C5 C4 C3 119.04(16) . . ?
C5 C4 H4 120.5 . . ?
C20 C19 H19 119.7 . . ?
C18 C19 C20 120.55(15) . . ?
C18 C19 H19 119.7 . . ?
C10 C11 H11 119.7 . . ?
C12 C11 C10 120.54(15) . . ?
C12 C11 H11 119.7 . . ?
C40 C39 H39 119.9 . . ?
C38 C39 C40 120.18(17) . . ?
C38 C39 H39 119.9 . . ?
C39 C38 H38 120.1 . . ?
C39 C38 C37 119.73(17) . . ?
C37 C38 H38 120.1 . . ?
C36 C37 H37 120.0 . . ?
C38 C37 C36 120.03(18) . . ?
C38 C37 H37 120.0 . . ?
C68 C73 H73 119.6 . . ?
C72 C73 C68 120.9(2) . . ?
C72 C73 H73 119.6 . . ?
C19 C18 H18 120.3 . . ?
C17 C18 C19 119.37(16) . . ?
C17 C18 H18 120.3 . . ?
C79 C78 H78 120.3 . . ?
C77 C78 C79 119.5(2) . . ?
C77 C78 H78 120.3 . . ?
C16 C17 H17 119.9 . . ?
C18 C17 C16 120.28(17) . . ?
C18 C17 H17 119.9 . . ?
C78 C77 H77 119.9 . . ?
C76 C77 C78 120.27(18) . . ?
C76 C77 H77 119.9 . . ?
C74 C75 H75 120.4 . . ?
C76 C75 C74 119.1(2) . . ?
C76 C75 H75 120.4 . . ?
C73 C72 H72 120.1 . . ?
C71 C72 C73 119.9(2) . . ?
C71 C72 H72 120.1 . . ?
C68 C69 H69 120.1 . . ?
C70 C69 C68 119.8(2) . . ?
C70 C69 H69 120.1 . . ?
C77 C76 C75 120.8(2) . . ?
C77 C76 H76 119.6 . . ?
C75 C76 H76 119.6 . . ?
C72 C71 H71 120.0 . . ?
C72 C71 C70 120.1(2) . . ?
C70 C71 H71 120.0 . . ?
C69 C70 H70 119.9 . . ?
C71 C70 C69 120.3(3) . . ?
C71 C70 H70 119.9 . . ?
F4 B2 F3 107.4(9) . . ?
F4 B2 F5 109.4(4) . . ?
F4 B2 F6 107.2(9) . . ?
F5 B2 F3 113.2(8) . . ?
F5 B2 F6 107.3(9) . . ?
F6 B2 F3 112.3(4) . . ?
F1 B1 F7 109.0(7) . . ?
F1 B1 F8 106.6(6) . . ?
F2 B1 F1 111.0(4) . . ?
F2 B1 F7 111.2(6) . . ?
F2 B1 F8 112.7(6) . . ?
F8 B1 F7 106.0(5) . . ?

loop_
_geom_bond_atom_site_label_1
_geom_bond_atom_site_label_2
_geom_bond_distance
_geom_bond_site_symmetry_2
_geom_bond_publ_flag
Cu1 P8 2.2716(4) . y
Cu1 P47 2.2690(4) . y
Cu1 P67 2.2790(4) . y
P8 C2 1.8201(14) . ?
P8 C9 1.8321(15) . ?
P8 C15 1.8280(15) . ?
P47 C41 1.8202(14) . ?
P47 C48 1.8231(15) . ?
P47 C54 1.8143(14) . ?
P67 C61 1.8274(16) . ?
P67 C68 1.8215(17) . ?
P67 C74 1.8190(15) . ?
P28 C22 1.8469(15) . ?
P28 C29 1.8325(15) . ?
P28 C35 1.8377(16) . ?
O60 C42 1.3851(17) . ?
O60 C66 1.3989(17) . ?
O1 C23 1.3951(18) . ?
O1 C3 1.3875(18) . ?
C41 C42 1.398(2) . ?
C41 C46 1.395(2) . ?
C59 H59 0.9500 . ?
C59 C54 1.3948(19) . ?
C59 C58 1.389(2) . ?
C48 C53 1.395(2) . ?
C48 C49 1.398(2) . ?
C54 C55 1.3928(19) . ?
C2 C7 1.398(2) . ?
C2 C3 1.390(2) . ?
C42 C43 1.385(2) . ?
C34 H34 0.9500 . ?
C34 C29 1.392(2) . ?
C34 C33 1.390(2) . ?
C22 C23 1.393(2) . ?
C22 C27 1.401(2) . ?
C61 C66 1.393(2) . ?
C61 C62 1.404(2) . ?
C66 C65 1.383(2) . ?
C7 H7 0.9500 . ?
C7 C6 1.385(2) . ?
C53 H53 0.9500 . ?
C53 C52 1.389(2) . ?
C9 C14 1.385(2) . ?
C9 C10 1.394(2) . ?
C49 H49 0.9500 . ?
C49 C50 1.386(2) . ?
C29 C30 1.399(2) . ?
C15 C20 1.397(2) . ?
C15 C16 1.387(2) . ?
C58 H58 0.9500 . ?
C58 C57 1.386(2) . ?
C23 C24 1.388(2) . ?
C46 H46 0.9500 . ?
C46 C45 1.390(2) . ?
C3 C4 1.385(2) . ?
C33 H33 0.9500 . ?
C33 C32 1.380(3) . ?
C35 C40 1.392(2) . ?
C35 C36 1.392(2) . ?
C55 H55 0.9500 . ?
C55 C56 1.388(2) . ?
C6 H6 0.9500 . ?
C6 C5 1.380(3) . ?
C52 H52 0.9500 . ?
C52 C51 1.384(3) . ?
C30 H30 0.9500 . ?
C30 C31 1.389(2) . ?
C14 H14 0.9500 . ?
C14 C13 1.387(2) . ?
C27 H27 0.9500 . ?
C27 C26 1.388(2) . ?
C57 H57 0.9500 . ?
C57 C56 1.387(2) . ?
C32 H32 0.9500 . ?
C32 C31 1.383(3) . ?
C50 H50 0.9500 . ?
C50 C51 1.388(3) . ?
C45 H45 0.9500 . ?
C45 C44 1.383(3) . ?
C56 H56 0.9500 . ?
C64 H64 0.9500 . ?
C64 C65 1.389(2) . ?
C64 C63 1.384(3) . ?
C43 H43 0.9500 . ?
C43 C44 1.388(2) . ?
C65 H65 0.9500 . ?
C44 H44 0.9500 . ?
C20 H20 0.9500 . ?
C20 C19 1.385(2) . ?
C5 H5 0.9500 . ?
C5 C4 1.383(2) . ?
C68 C73 1.395(3) . ?
C68 C69 1.395(3) . ?
C51 H51 0.9500 . ?
C62 H62 0.9500 . ?
C62 C63 1.389(2) . ?
C26 H26 0.9500 . ?
C26 C25 1.381(3) . ?
C31 H31 0.9500 . ?
C40 H40 0.9500 . ?
C40 C39 1.394(2) . ?
C74 C79 1.388(2) . ?
C74 C75 1.395(2) . ?
C10 H10 0.9500 . ?
C10 C11 1.389(2) . ?
C79 H79 0.9500 . ?
C79 C78 1.387(2) . ?
C12 H12 0.9500 . ?
C12 C13 1.380(2) . ?
C12 C11 1.379(2) . ?
C63 H63 0.9500 . ?
C25 H25 0.9500 . ?
C25 C24 1.387(3) . ?
C16 H16 0.9500 . ?
C16 C17 1.386(2) . ?
C24 H24 0.9500 . ?
C36 H36 0.9500 . ?
C36 C37 1.389(2) . ?
C13 H13 0.9500 . ?
C4 H4 0.9500 . ?
C19 H19 0.9500 . ?
C19 C18 1.383(3) . ?
C11 H11 0.9500 . ?
C39 H39 0.9500 . ?
C39 C38 1.381(3) . ?
C38 H38 0.9500 . ?
C38 C37 1.385(3) . ?
C37 H37 0.9500 . ?
C73 H73 0.9500 . ?
C73 C72 1.384(3) . ?
C18 H18 0.9500 . ?
C18 C17 1.381(3) . ?
C78 H78 0.9500 . ?
C78 C77 1.381(3) . ?
C17 H17 0.9500 . ?
C77 H77 0.9500 . ?
C77 C76 1.380(4) . ?
C75 H75 0.9500 . ?
C75 C76 1.387(3) . ?
C72 H72 0.9500 . ?
C72 C71 1.379(4) . ?
C69 H69 0.9500 . ?
C69 C70 1.394(3) . ?
C76 H76 0.9500 . ?
C71 H71 0.9500 . ?
C71 C70 1.387(4) . ?
C70 H70 0.9500 . ?
B2 F3 1.365(9) . ?
B2 F4 1.354(9) . ?
B2 F5 1.355(8) . ?
B2 F6 1.361(7) . ?
B1 F1 1.349(6) . ?
B1 F2 1.349(6) . ?
B1 F7 1.358(5) . ?
B1 F8 1.354(6) . ?

loop_
_geom_torsion_atom_site_label_1
_geom_torsion_atom_site_label_2
_geom_torsion_atom_site_label_3
_geom_torsion_atom_site_label_4
_geom_torsion
_geom_torsion_site_symmetry_1
_geom_torsion_site_symmetry_2
_geom_torsion_site_symmetry_3
_geom_torsion_site_symmetry_4
_geom_torsion_publ_flag
Cu1 P8 C2 C7 -129.33(12) . . . . ?
Cu1 P8 C2 C3 55.84(12) . . . . ?
Cu1 P8 C9 C14 25.56(14) . . . . ?
Cu1 P8 C9 C10 -155.87(12) . . . . ?
Cu1 P8 C15 C20 64.84(13) . . . . ?
Cu1 P8 C15 C16 -108.94(13) . . . . ?
Cu1 P47 C41 C42 -48.69(12) . . . . ?
Cu1 P47 C41 C46 127.20(11) . . . . ?
Cu1 P47 C48 C53 128.71(11) . . . . ?
Cu1 P47 C48 C49 -44.50(12) . . . . ?
Cu1 P47 C54 C59 -30.79(12) . . . . ?
Cu1 P47 C54 C55 151.40(11) . . . . ?
Cu1 P67 C61 C66 -31.82(14) . . . . ?
Cu1 P67 C61 C62 147.60(11) . . . . ?
Cu1 P67 C68 C73 -34.89(16) . . . . ?
Cu1 P67 C68 C69 145.57(18) . . . . ?
Cu1 P67 C74 C79 -53.12(14) . . . . ?
Cu1 P67 C74 C75 127.27(15) . . . . ?
P8 C2 C7 C6 -174.56(12) . . . . ?
P8 C2 C3 O1 -8.63(18) . . . . ?
P8 C2 C3 C4 174.16(13) . . . . ?
P8 C9 C14 C13 179.07(13) . . . . ?
P8 C9 C10 C11 -179.41(15) . . . . ?
P8 C15 C20 C19 -173.79(13) . . . . ?
P8 C15 C16 C17 174.07(16) . . . . ?
P47 C41 C42 O60 -7.98(16) . . . . ?
P47 C41 C42 C43 173.95(12) . . . . ?
P47 C41 C46 C45 -174.71(12) . . . . ?
P47 C48 C53 C52 -172.92(12) . . . . ?
P47 C48 C49 C50 174.11(12) . . . . ?
P47 C54 C55 C56 176.35(12) . . . . ?
P67 C61 C66 O60 -0.03(19) . . . . ?
P67 C61 C66 C65 176.46(12) . . . . ?
P67 C61 C62 C63 -178.94(13) . . . . ?
P67 C68 C73 C72 -175.27(17) . . . . ?
P67 C68 C69 C70 177.8(2) . . . . ?
P67 C74 C79 C78 -179.37(13) . . . . ?
P67 C74 C75 C76 179.71(18) . . . . ?
P28 C22 C23 O1 0.82(18) . . . . ?
P28 C22 C23 C24 -174.19(13) . . . . ?
P28 C22 C27 C26 175.13(12) . . . . ?
P28 C29 C30 C31 179.51(13) . . . . ?
P28 C35 C40 C39 172.69(13) . . . . ?
P28 C35 C36 C37 -174.87(14) . . . . ?
O60 C42 C43 C44 -176.21(14) . . . . ?
O60 C66 C65 C64 179.68(14) . . . . ?
O1 C23 C24 C25 -176.37(15) . . . . ?
O1 C3 C4 C5 -175.68(16) . . . . ?
C41 P47 C48 C53 -105.31(12) . . . . ?
C41 P47 C48 C49 81.48(12) . . . . ?
C41 P47 C54 C59 -157.45(11) . . . . ?
C41 P47 C54 C55 24.75(13) . . . . ?
C41 C42 C43 C44 1.7(2) . . . . ?
C41 C46 C45 C44 0.4(2) . . . . ?
C59 C54 C55 C56 -1.4(2) . . . . ?
C59 C58 C57 C56 -1.5(2) . . . . ?
C48 P47 C41 C42 -174.22(11) . . . . ?
C48 P47 C41 C46 1.67(14) . . . . ?
C48 P47 C54 C59 93.91(12) . . . . ?
C48 P47 C54 C55 -83.89(13) . . . . ?
C48 C53 C52 C51 -0.8(2) . . . . ?
C48 C49 C50 C51 -1.0(2) . . . . ?
C54 P47 C41 C42 77.32(12) . . . . ?
C54 P47 C41 C46 -106.79(13) . . . . ?
C54 P47 C48 C53 4.24(14) . . . . ?
C54 P47 C48 C49 -168.97(11) . . . . ?
C54 C59 C58 C57 -0.3(2) . . . . ?
C54 C55 C56 C57 -0.4(2) . . . . ?
C2 P8 C9 C14 155.49(12) . . . . ?
C2 P8 C9 C10 -25.95(15) . . . . ?
C2 P8 C15 C20 -61.42(14) . . . . ?
C2 P8 C15 C16 124.81(14) . . . . ?
C2 C7 C6 C5 0.4(2) . . . . ?
C2 C3 C4 C5 1.3(3) . . . . ?
C42 O60 C66 C61 -92.28(16) . . . . ?
C42 O60 C66 C65 91.11(16) . . . . ?
C42 C41 C46 C45 1.1(2) . . . . ?
C42 C43 C44 C45 -0.1(3) . . . . ?
C34 C29 C30 C31 0.2(2) . . . . ?
C34 C33 C32 C31 -0.7(2) . . . . ?
C22 P28 C29 C34 -103.77(12) . . . . ?
C22 P28 C29 C30 76.90(14) . . . . ?
C22 P28 C35 C40 29.44(15) . . . . ?
C22 P28 C35 C36 -158.05(13) . . . . ?
C22 C23 C24 C25 -1.6(3) . . . . ?
C22 C27 C26 C25 -0.9(2) . . . . ?
C61 P67 C68 C73 -165.09(14) . . . . ?
C61 P67 C68 C69 15.4(2) . . . . ?
C61 P67 C74 C79 78.18(14) . . . . ?
C61 P67 C74 C75 -101.43(17) . . . . ?
C61 C66 C65 C64 3.2(2) . . . . ?
C61 C62 C63 C64 1.7(3) . . . . ?
C66 O60 C42 C41 152.83(12) . . . . ?
C66 O60 C42 C43 -29.1(2) . . . . ?
C66 C61 C62 C63 0.5(2) . . . . ?
C7 C2 C3 O1 176.16(13) . . . . ?
C7 C2 C3 C4 -1.0(2) . . . . ?
C7 C6 C5 C4 -0.2(3) . . . . ?
C53 C48 C49 C50 0.6(2) . . . . ?
C53 C52 C51 C50 0.4(2) . . . . ?
C9 P8 C2 C7 99.16(13) . . . . ?
C9 P8 C2 C3 -75.67(12) . . . . ?
C9 P8 C15 C20 -166.90(12) . . . . ?
C9 P8 C15 C16 19.32(15) . . . . ?
C9 C14 C13 C12 0.4(3) . . . . ?
C9 C10 C11 C12 0.4(3) . . . . ?
C49 C48 C53 C52 0.3(2) . . . . ?
C49 C50 C51 C52 0.5(2) . . . . ?
C29 P28 C22 C23 162.41(12) . . . . ?
C29 P28 C22 C27 -12.39(14) . . . . ?
C29 P28 C35 C40 135.05(14) . . . . ?
C29 P28 C35 C36 -52.45(14) . . . . ?
C29 C34 C33 C32 1.5(2) . . . . ?
C29 C30 C31 C32 0.6(3) . . . . ?
C15 P8 C2 C7 -8.40(14) . . . . ?
C15 P8 C2 C3 176.78(11) . . . . ?
C15 P8 C9 C14 -95.64(13) . . . . ?
C15 P8 C9 C10 82.92(15) . . . . ?
C15 C20 C19 C18 0.1(3) . . . . ?
C15 C16 C17 C18 -0.8(3) . . . . ?
C58 C59 C54 P47 -176.05(11) . . . . ?
C58 C59 C54 C55 1.8(2) . . . . ?
C58 C57 C56 C55 1.9(2) . . . . ?
C23 O1 C3 C2 147.27(14) . . . . ?
C23 O1 C3 C4 -35.6(2) . . . . ?
C23 C22 C27 C26 0.2(2) . . . . ?
C46 C41 C42 O60 175.88(12) . . . . ?
C46 C41 C42 C43 -2.2(2) . . . . ?
C46 C45 C44 C43 -1.0(3) . . . . ?
C3 O1 C23 C22 138.27(15) . . . . ?
C3 O1 C23 C24 -46.6(2) . . . . ?
C3 C2 C7 C6 0.2(2) . . . . ?
C33 C34 C29 P28 179.37(11) . . . . ?
C33 C34 C29 C30 -1.3(2) . . . . ?
C33 C32 C31 C30 -0.4(3) . . . . ?
C35 P28 C22 C23 -92.76(13) . . . . ?
C35 P28 C22 C27 92.44(14) . . . . ?
C35 P28 C29 C34 150.39(11) . . . . ?
C35 P28 C29 C30 -28.94(15) . . . . ?
C35 C40 C39 C38 1.9(3) . . . . ?
C35 C36 C37 C38 1.7(3) . . . . ?
C6 C5 C4 C3 -0.7(3) . . . . ?
C14 C9 C10 C11 -0.8(3) . . . . ?
C27 C22 C23 O1 176.04(13) . . . . ?
C27 C22 C23 C24 1.0(2) . . . . ?
C27 C26 C25 C24 0.4(3) . . . . ?
C65 C64 C63 C62 -1.5(3) . . . . ?
C20 C15 C16 C17 0.2(3) . . . . ?
C20 C19 C18 C17 -0.7(3) . . . . ?
C68 P67 C61 C66 91.97(13) . . . . ?
C68 P67 C61 C62 -88.61(14) . . . . ?
C68 P67 C74 C79 -173.37(13) . . . . ?
C68 P67 C74 C75 7.02(18) . . . . ?
C68 C73 C72 C71 -3.2(4) . . . . ?
C68 C69 C70 C71 -1.9(5) . . . . ?
C62 C61 C66 O60 -179.48(13) . . . . ?
C62 C61 C66 C65 -3.0(2) . . . . ?
C26 C25 C24 C23 0.8(3) . . . . ?
C40 C35 C36 C37 -2.0(3) . . . . ?
C40 C39 C38 C37 -2.1(3) . . . . ?
C74 P67 C61 C66 -159.33(12) . . . . ?
C74 P67 C61 C62 20.10(15) . . . . ?
C74 P67 C68 C73 88.13(15) . . . . ?
C74 P67 C68 C69 -91.4(2) . . . . ?
C74 C79 C78 C77 -0.4(3) . . . . ?
C74 C75 C76 C77 -0.3(4) . . . . ?
C10 C9 C14 C13 0.5(2) . . . . ?
C79 C74 C75 C76 0.1(3) . . . . ?
C79 C78 C77 C76 0.2(3) . . . . ?
C63 C64 C65 C66 -0.9(2) . . . . ?
C16 C15 C20 C19 0.1(2) . . . . ?
C36 C35 C40 C39 0.2(3) . . . . ?
C13 C12 C11 C10 0.4(3) . . . . ?
C19 C18 C17 C16 1.0(3) . . . . ?
C11 C12 C13 C14 -0.8(3) . . . . ?
C39 C38 C37 C36 0.4(3) . . . . ?
C73 C68 C69 C70 -1.7(4) . . . . ?
C73 C72 C71 C70 -0.6(5) . . . . ?
C78 C77 C76 C75 0.2(4) . . . . ?
C75 C74 C79 C78 0.3(3) . . . . ?
C72 C71 C70 C69 3.1(5) . . . . ?
C69 C68 C73 C72 4.3(3) . . . . ?
